data_7213944
loop_
_publ_author_name
'Guo, Huadong'
'Guo, Xianmin'
'Zou, Hengye'
'Qi, Yanjuan'
'Chen, Ruizhan'

_publ_section_title
;
 Syntheses, structures and luminescent properties of seven metal--organic
 frameworks constructed with a rigid bis(imidazole) ligand and versatile
 carboxylate acids
;
_journal_issue 11
_journal_name_full CrystEngComm
_journal_page_first 2176
_journal_paper_doi 10.1039/c3ce42339e
_journal_volume 16
_journal_year 2014
_chemical_formula_moiety 'C29 H30 Cd N4 O5'
_chemical_formula_sum 'C29 H30 Cd N4 O5'
_chemical_formula_weight 626.97
_chemical_melting_point ?
_chemical_name_systematic
;
 ?
;
_space_group_IT_number 15
_symmetry_cell_setting monoclinic
_symmetry_space_group_name_Hall '-C 2yc'
_symmetry_space_group_name_H-M 'C 1 2/c 1'
_atom_sites_solution_hydrogens geom
_atom_sites_solution_primary direct
_atom_sites_solution_secondary difmap
_audit_creation_method SHELXL-97
_cell_angle_alpha 90.000(5)
_cell_angle_beta 93.727(5)
_cell_angle_gamma 90.000(5)
_cell_formula_units_Z 8
_cell_length_a 13.977(5)
_cell_length_b 17.017(5)
_cell_length_c 24.062(5)
_cell_measurement_reflns_used 6983
_cell_measurement_temperature 293(2)
_cell_measurement_theta_max 26.02
_cell_measurement_theta_min 1.61
_cell_volume 5711(3)
_computing_cell_refinement 'Bruker SMART'
_computing_data_collection 'Bruker SMART'
_computing_data_reduction 'Bruker SAINT'
_computing_molecular_graphics SHELXP-97
_computing_publication_material SHELXTL
_computing_structure_refinement 'SHELXL-97 (Sheldrick, 1997)'
_computing_structure_solution 'SHELXS-97 (Sheldrick, 1990)'
_diffrn_ambient_temperature 293(2)
_diffrn_detector_area_resol_mean 9.00cm
_diffrn_measured_fraction_theta_full 0.971
_diffrn_measured_fraction_theta_max 0.971
_diffrn_measurement_device_type 'CCD area detector'
_diffrn_measurement_method 'phi and omega scans'
_diffrn_radiation_monochromator graphite
_diffrn_radiation_source 'fine-focus sealed tube'
_diffrn_radiation_type MoK\a
_diffrn_radiation_wavelength 0.71069
_diffrn_reflns_av_R_equivalents 0.0362
_diffrn_reflns_av_sigmaI/netI 0.0500
_diffrn_reflns_limit_h_max 12
_diffrn_reflns_limit_h_min -18
_diffrn_reflns_limit_k_max 22
_diffrn_reflns_limit_k_min -22
_diffrn_reflns_limit_l_max 31
_diffrn_reflns_limit_l_min -31
_diffrn_reflns_number 18055
_diffrn_reflns_theta_full 28.40
_diffrn_reflns_theta_max 28.40
_diffrn_reflns_theta_min 2.11
_diffrn_standards_decay_% none
_diffrn_standards_interval_count none
_diffrn_standards_interval_time none
_diffrn_standards_number none
_exptl_absorpt_coefficient_mu 0.809
_exptl_absorpt_correction_T_max 0.818
_exptl_absorpt_correction_T_min 0.790
_exptl_absorpt_correction_type empirical
_exptl_absorpt_process_details SADABS
_exptl_crystal_colour yellow
_exptl_crystal_density_diffrn 1.458
_exptl_crystal_density_method 'not measured'
_exptl_crystal_description block
_exptl_crystal_F_000 2560
_exptl_crystal_size_max 0.29
_exptl_crystal_size_mid 0.28
_exptl_crystal_size_min 0.24
_refine_diff_density_max 0.873
_refine_diff_density_min -0.378
_refine_diff_density_rms 0.073
_refine_ls_extinction_method none
_refine_ls_goodness_of_fit_ref 1.027
_refine_ls_hydrogen_treatment mixed
_refine_ls_matrix_type full
_refine_ls_number_parameters 349
_refine_ls_number_reflns 6983
_refine_ls_number_restraints 0
_refine_ls_restrained_S_all 1.027
_refine_ls_R_factor_all 0.0594
_refine_ls_R_factor_gt 0.0360
_refine_ls_shift/su_max 0.000
_refine_ls_shift/su_mean 0.000
_refine_ls_structure_factor_coef Fsqd
_refine_ls_weighting_details 'calc w=1/[\s^2^(Fo^2^)+(0.0466P)^2^+0.5066P] where P=(Fo^2^+2Fc^2^)/3'
_refine_ls_weighting_scheme calc
_refine_ls_wR_factor_gt 0.0884
_refine_ls_wR_factor_ref 0.0971
_reflns_number_gt 5128
_reflns_number_total 6983
_reflns_threshold_expression >2sigma(I)
_cod_data_source_file c3ce42339e.txt
_cod_data_source_block 5
_cod_depositor_comments
;
The following automatic conversions were performed:

'_chemical_melting_point' value 'not measured' was changed to '?' -
the value is undefined or not given.

Automatic conversion script
Id: cif_fix_values 2281 2013-09-26 08:29:07Z andrius 
;
_cod_original_sg_symbol_H-M c2/c
_cod_database_code 7213944

loop_
_symmetry_equiv_pos_as_xyz
'x, y, z'
'-x, y, -z+1/2'
'x+1/2, y+1/2, z'
'-x+1/2, y+1/2, -z+1/2'
'-x, -y, -z'
'x, -y, z-1/2'
'-x+1/2, -y+1/2, -z'
'x+1/2, -y+1/2, z-1/2'

loop_
_atom_site_label
_atom_site_type_symbol
_atom_site_fract_x
_atom_site_fract_y
_atom_site_fract_z
_atom_site_U_iso_or_equiv
_atom_site_adp_type
_atom_site_occupancy
_atom_site_symmetry_multiplicity
_atom_site_calc_flag
_atom_site_refinement_flags
C1 C 0.7813(2) 0.4438(2) 0.00968(12) 0.0430(7) Uani 1 1 d .
H1 H 0.7749 0.4385 -0.0289 0.052 Uiso 1 1 calc R
C2 C 0.8396(2) 0.4647(3) 0.09199(13) 0.0602(10) Uani 1 1 d .
H2 H 0.8827 0.4770 0.1218 0.072 Uiso 1 1 calc R
C3 C 0.7480(2) 0.4453(3) 0.09680(12) 0.0584(10) Uani 1 1 d .
H3 H 0.7164 0.4417 0.1295 0.070 Uiso 1 1 calc R
C4 C 0.6130(2) 0.41077(18) 0.02641(11) 0.0372(7) Uani 1 1 d .
C5 C 0.5397(2) 0.43462(18) 0.05858(12) 0.0393(7) Uani 1 1 d .
H5 H 0.5535 0.4629 0.0912 0.047 Uiso 1 1 calc R
C6 C 0.4459(2) 0.41608(18) 0.04181(11) 0.0381(7) Uani 1 1 d .
H6 H 0.3961 0.4323 0.0629 0.046 Uiso 1 1 calc R
C7 C 0.4265(2) 0.37340(16) -0.00643(11) 0.0337(6) Uani 1 1 d .
C8 C 0.5012(2) 0.34938(17) -0.03827(11) 0.0361(6) Uani 1 1 d .
C9 C 0.5954(2) 0.36730(18) -0.02195(12) 0.0403(7) Uani 1 1 d .
H9 H 0.6454 0.3507 -0.0428 0.048 Uiso 1 1 calc R
C10 C 0.4637(2) 0.30243(19) -0.08958(12) 0.0421(7) Uani 1 1 d .
C11 C 0.3571(2) 0.30281(18) -0.08119(11) 0.0386(7) Uani 1 1 d .
C12 C 0.3354(2) 0.34428(17) -0.03339(11) 0.0343(6) Uani 1 1 d .
C13 C 0.2422(2) 0.35097(17) -0.01864(11) 0.0383(7) Uani 1 1 d .
H13 H 0.2281 0.3792 0.0129 0.046 Uiso 1 1 calc R
C14 C 0.1702(2) 0.31522(18) -0.05121(12) 0.0401(7) Uani 1 1 d .
H14 H 0.1070 0.3189 -0.0416 0.048 Uiso 1 1 calc R
C15 C 0.1917(2) 0.27374(18) -0.09829(12) 0.0379(7) Uani 1 1 d .
C16 C 0.2847(2) 0.26789(19) -0.11426(12) 0.0423(7) Uani 1 1 d .
H16 H 0.2981 0.2411 -0.1465 0.051 Uiso 1 1 calc R
C17 C 0.5042(2) 0.2194(2) -0.08815(17) 0.0634(10) Uani 1 1 d .
H17A H 0.5716 0.2212 -0.0936 0.095 Uiso 1 1 calc R
H17B H 0.4721 0.1887 -0.1172 0.095 Uiso 1 1 calc R
H17C H 0.4944 0.1959 -0.0527 0.095 Uiso 1 1 calc R
C18 C 0.4847(3) 0.3456(3) -0.14360(13) 0.0653(11) Uani 1 1 d .
H18A H 0.5524 0.3445 -0.1482 0.098 Uiso 1 1 calc R
H18B H 0.4635 0.3991 -0.1416 0.098 Uiso 1 1 calc R
H18C H 0.4514 0.3200 -0.1747 0.098 Uiso 1 1 calc R
C19 C 0.1218(2) 0.17037(19) -0.16195(12) 0.0417(7) Uani 1 1 d .
H19 H 0.1787 0.1435 -0.1664 0.050 Uiso 1 1 calc R
C20 C 0.0199(2) 0.2572(2) -0.13445(14) 0.0522(8) Uani 1 1 d .
H20 H -0.0074 0.3000 -0.1174 0.063 Uiso 1 1 calc R
C21 C -0.0257(2) 0.2035(2) -0.16784(14) 0.0531(9) Uani 1 1 d .
H21 H -0.0912 0.2034 -0.1776 0.064 Uiso 1 1 calc R
C22 C -0.1690(2) -0.0172(2) -0.24314(13) 0.0434(8) Uani 1 1 d .
C23 C -0.2618(2) -0.0627(2) -0.23566(13) 0.0583(10) Uani 1 1 d .
H23 H -0.2572 -0.0840 -0.1977 0.070 Uiso 1 1 calc R
C24 C -0.3481(2) -0.0085(3) -0.23994(14) 0.0734(14) Uani 1 1 d .
H24A H -0.3345 0.0376 -0.2171 0.088 Uiso 1 1 calc R
H24B H -0.4026 -0.0353 -0.2256 0.088 Uiso 1 1 calc R
C25 C -0.3737(2) 0.0173(2) -0.29987(13) 0.0550(9) Uani 1 1 d .
H25A H -0.4305 0.0500 -0.3010 0.066 Uiso 1 1 calc R
H25B H -0.3215 0.0482 -0.3132 0.066 Uiso 1 1 calc R
C26 C -0.3918(2) -0.0533(2) -0.33735(11) 0.0434(7) Uani 1 1 d .
H26 H -0.4445 -0.0830 -0.3225 0.052 Uiso 1 1 calc R
C27 C -0.3044(2) -0.1072(2) -0.33472(13) 0.0501(8) Uani 1 1 d .
H27A H -0.3186 -0.1536 -0.3572 0.060 Uiso 1 1 calc R
H27B H -0.2510 -0.0802 -0.3500 0.060 Uiso 1 1 calc R
C28 C -0.2766(3) -0.1317(2) -0.27488(15) 0.0717(12) Uani 1 1 d .
H28A H -0.3266 -0.1652 -0.2617 0.086 Uiso 1 1 calc R
H28B H -0.2180 -0.1623 -0.2742 0.086 Uiso 1 1 calc R
C29 C 1.07729(19) 0.53230(19) 0.10306(11) 0.0346(6) Uani 1 1 d .
N1 N 0.86171(18) 0.46413(17) 0.03763(10) 0.0434(6) Uani 1 1 d .
N2 N 0.70978(17) 0.43166(15) 0.04331(9) 0.0401(6) Uani 1 1 d .
N3 N 0.11510(17) 0.23558(15) -0.13065(10) 0.0394(6) Uani 1 1 d .
N4 N 0.03801(17) 0.14924(16) -0.18539(10) 0.0422(6) Uani 1 1 d .
O1 O 1.03566(15) 0.58494(13) 0.07340(8) 0.0444(5) Uani 1 1 d .
O2 O 1.09285(16) 0.46550(13) 0.08455(8) 0.0488(6) Uani 1 1 d .
O3 O -0.1507(2) 0.0408(2) -0.21257(12) 0.0874(11) Uani 1 1 d .
O4 O -0.11405(18) -0.03692(18) -0.27764(12) 0.0766(9) Uani 1 1 d .
Cd1 Cd 1.0000 0.5000 0.0000 0.03392(9) Uani 1 2 d S
Cd2 Cd 0.0000 0.055712(19) -0.2500 0.03316(9) Uani 1 2 d S
OW1 O -0.2935(13) 0.1810(11) -0.2360(7) 0.598(11) Uiso 1 1 d .

loop_
_atom_site_aniso_label
_atom_site_aniso_U_11
_atom_site_aniso_U_22
_atom_site_aniso_U_33
_atom_site_aniso_U_23
_atom_site_aniso_U_13
_atom_site_aniso_U_12
C1 0.0418(17) 0.059(2) 0.0281(14) -0.0052(14) 0.0032(12) -0.0153(16)
C2 0.0458(19) 0.104(3) 0.0297(16) -0.0049(18) -0.0040(14) -0.019(2)
C3 0.0434(19) 0.105(3) 0.0268(15) -0.0037(17) 0.0017(13) -0.015(2)
C4 0.0352(15) 0.0415(17) 0.0346(15) 0.0018(13) -0.0004(12) -0.0106(13)
C5 0.0434(17) 0.0433(18) 0.0312(14) -0.0024(13) 0.0020(12) -0.0058(14)
C6 0.0381(16) 0.0432(17) 0.0334(15) -0.0010(13) 0.0063(12) -0.0026(14)
C7 0.0339(15) 0.0325(15) 0.0344(14) 0.0028(12) 0.0002(11) -0.0029(12)
C8 0.0364(15) 0.0367(16) 0.0353(15) -0.0041(12) 0.0037(12) -0.0081(13)
C9 0.0373(16) 0.0464(18) 0.0379(15) -0.0059(13) 0.0072(12) -0.0051(14)
C10 0.0367(16) 0.0489(19) 0.0411(16) -0.0131(14) 0.0067(12) -0.0112(14)
C11 0.0373(16) 0.0399(17) 0.0386(16) -0.0047(13) 0.0026(12) -0.0064(13)
C12 0.0366(15) 0.0338(16) 0.0321(14) -0.0012(12) -0.0002(11) -0.0022(13)
C13 0.0401(16) 0.0377(17) 0.0366(15) -0.0066(12) -0.0009(12) 0.0027(13)
C14 0.0319(15) 0.0421(18) 0.0459(17) -0.0055(14) -0.0002(12) 0.0047(13)
C15 0.0338(15) 0.0383(17) 0.0406(16) -0.0024(13) -0.0056(12) -0.0024(13)
C16 0.0438(17) 0.0469(18) 0.0364(15) -0.0116(13) 0.0033(13) -0.0080(14)
C17 0.045(2) 0.056(2) 0.090(3) -0.029(2) 0.0101(18) -0.0051(18)
C18 0.066(2) 0.090(3) 0.0415(19) -0.0089(19) 0.0103(16) -0.027(2)
C19 0.0368(16) 0.0454(18) 0.0427(17) -0.0086(14) 0.0012(13) 0.0017(14)
C20 0.0401(18) 0.051(2) 0.064(2) -0.0123(17) -0.0090(15) 0.0119(16)
C21 0.0356(17) 0.059(2) 0.063(2) -0.0163(17) -0.0124(15) 0.0060(16)
C22 0.0305(16) 0.061(2) 0.0375(16) 0.0139(15) -0.0090(13) -0.0077(15)
C23 0.0410(18) 0.097(3) 0.0354(17) 0.0246(18) -0.0123(13) -0.0278(19)
C24 0.0334(18) 0.152(5) 0.0343(18) -0.001(2) 0.0000(14) -0.018(2)
C25 0.0364(17) 0.091(3) 0.0364(17) -0.0093(17) -0.0028(13) 0.0065(18)
C26 0.0286(14) 0.070(2) 0.0304(14) 0.0124(15) -0.0057(11) -0.0104(15)
C27 0.0464(18) 0.049(2) 0.0519(19) 0.0095(15) -0.0193(14) -0.0077(16)
C28 0.065(2) 0.074(3) 0.071(2) 0.037(2) -0.0366(19) -0.032(2)
C29 0.0240(13) 0.0471(18) 0.0325(14) -0.0069(13) 0.0002(11) -0.0012(13)
N1 0.0380(14) 0.0597(18) 0.0321(13) -0.0044(12) -0.0003(10) -0.0117(13)
N2 0.0341(13) 0.0553(17) 0.0311(13) -0.0050(11) 0.0017(10) -0.0098(12)
N3 0.0342(13) 0.0407(15) 0.0423(14) -0.0068(11) -0.0059(10) -0.0007(11)
N4 0.0343(13) 0.0467(16) 0.0446(14) -0.0093(12) -0.0044(10) 0.0017(12)
O1 0.0490(13) 0.0471(13) 0.0352(11) -0.0100(9) -0.0122(9) 0.0108(11)
O2 0.0605(15) 0.0467(14) 0.0378(12) -0.0042(10) -0.0083(10) 0.0053(11)
O3 0.076(2) 0.119(3) 0.0718(18) -0.0421(18) 0.0402(15) -0.0527(19)
O4 0.0467(15) 0.090(2) 0.096(2) -0.0384(17) 0.0239(14) -0.0220(15)
Cd1 0.02891(16) 0.04433(19) 0.02780(15) -0.00657(12) -0.00374(11) -0.00498(13)
Cd2 0.02449(15) 0.04312(18) 0.03136(16) 0.000 -0.00200(10) 0.000

loop_
_atom_type_symbol
_atom_type_description
_atom_type_scat_dispersion_real
_atom_type_scat_dispersion_imag
_atom_type_scat_source
C C 0.0033 0.0016 'International Tables Vol C Tables 4.2.6.8 and 6.1.1.4'
H H 0.0000 0.0000 'International Tables Vol C Tables 4.2.6.8 and 6.1.1.4'
N N 0.0061 0.0033 'International Tables Vol C Tables 4.2.6.8 and 6.1.1.4'
O O 0.0106 0.0060 'International Tables Vol C Tables 4.2.6.8 and 6.1.1.4'
Cd Cd -0.8075 1.2024 'International Tables Vol C Tables 4.2.6.8 and 6.1.1.4'

loop_
_geom_angle_atom_site_label_1
_geom_angle_atom_site_label_2
_geom_angle_atom_site_label_3
_geom_angle
_geom_angle_site_symmetry_1
_geom_angle_site_symmetry_3
N1 C1 N2 112.1(3) . .
N1 C1 H1 123.9 . .
N2 C1 H1 123.9 . .
C3 C2 N1 111.1(3) . .
C3 C2 H2 124.5 . .
N1 C2 H2 124.5 . .
C2 C3 N2 106.0(3) . .
C2 C3 H3 127.0 . .
N2 C3 H3 127.0 . .
C5 C4 C9 121.9(3) . .
C5 C4 N2 119.2(3) . .
C9 C4 N2 118.9(3) . .
C6 C5 C4 119.5(3) . .
C6 C5 H5 120.3 . .
C4 C5 H5 120.3 . .
C7 C6 C5 119.7(3) . .
C7 C6 H6 120.1 . .
C5 C6 H6 120.1 . .
C6 C7 C8 120.1(3) . .
C6 C7 C12 131.5(3) . .
C8 C7 C12 108.4(2) . .
C9 C8 C7 120.8(3) . .
C9 C8 C10 127.8(3) . .
C7 C8 C10 111.4(2) . .
C8 C9 C4 118.0(3) . .
C8 C9 H9 121.0 . .
C4 C9 H9 121.0 . .
C11 C10 C17 111.6(3) . .
C11 C10 C8 100.3(2) . .
C17 C10 C8 111.0(3) . .
C11 C10 C18 110.7(3) . .
C17 C10 C18 111.8(3) . .
C8 C10 C18 110.9(3) . .
C16 C11 C12 120.1(3) . .
C16 C11 C10 127.7(3) . .
C12 C11 C10 112.3(2) . .
C13 C12 C11 120.8(3) . .
C13 C12 C7 131.5(3) . .
C11 C12 C7 107.7(2) . .
C12 C13 C14 119.0(3) . .
C12 C13 H13 120.5 . .
C14 C13 H13 120.5 . .
C13 C14 C15 120.1(3) . .
C13 C14 H14 119.9 . .
C15 C14 H14 119.9 . .
C16 C15 C14 121.5(3) . .
C16 C15 N3 119.8(3) . .
C14 C15 N3 118.7(3) . .
C11 C16 C15 118.4(3) . .
C11 C16 H16 120.8 . .
C15 C16 H16 120.8 . .
C10 C17 H17A 109.5 . .
C10 C17 H17B 109.5 . .
H17A C17 H17B 109.5 . .
C10 C17 H17C 109.5 . .
H17A C17 H17C 109.5 . .
H17B C17 H17C 109.5 . .
C10 C18 H18A 109.5 . .
C10 C18 H18B 109.5 . .
H18A C18 H18B 109.5 . .
C10 C18 H18C 109.5 . .
H18A C18 H18C 109.5 . .
H18B C18 H18C 109.5 . .
N4 C19 N3 111.9(3) . .
N4 C19 H19 124.1 . .
N3 C19 H19 124.1 . .
C21 C20 N3 106.0(3) . .
C21 C20 H20 127.0 . .
N3 C20 H20 127.0 . .
C20 C21 N4 110.5(3) . .
C20 C21 H21 124.8 . .
N4 C21 H21 124.8 . .
O4 C22 O3 120.5(3) . .
O4 C22 C23 121.3(3) . .
O3 C22 C23 118.2(3) . .
O4 C22 Cd2 59.16(17) . .
O3 C22 Cd2 61.49(17) . .
C23 C22 Cd2 175.6(2) . .
C28 C23 C24 110.8(3) . .
C28 C23 C22 113.7(3) . .
C24 C23 C22 111.1(3) . .
C28 C23 H23 107.0 . .
C24 C23 H23 107.0 . .
C22 C23 H23 107.0 . .
C23 C24 C25 112.0(3) . .
C23 C24 H24A 109.2 . .
C25 C24 H24A 109.2 . .
C23 C24 H24B 109.2 . .
C25 C24 H24B 109.2 . .
H24A C24 H24B 107.9 . .
C26 C25 C24 110.8(3) . .
C26 C25 H25A 109.5 . .
C24 C25 H25A 109.5 . .
C26 C25 H25B 109.5 . .
C24 C25 H25B 109.5 . .
H25A C25 H25B 108.1 . .
C25 C26 C29 113.9(3) . 8_355
C25 C26 C27 110.5(2) . .
C29 C26 C27 111.1(2) 8_355 .
C25 C26 H26 107.0 . .
C29 C26 H26 107.0 8_355 .
C27 C26 H26 107.0 . .
C28 C27 C26 111.0(3) . .
C28 C27 H27A 109.4 . .
C26 C27 H27A 109.4 . .
C28 C27 H27B 109.4 . .
C26 C27 H27B 109.4 . .
H27A C27 H27B 108.0 . .
C23 C28 C27 113.1(3) . .
C23 C28 H28A 109.0 . .
C27 C28 H28A 109.0 . .
C23 C28 H28B 109.0 . .
C27 C28 H28B 109.0 . .
H28A C28 H28B 107.8 . .
O2 C29 O1 122.0(2) . .
O2 C29 C26 120.6(3) . 8_656
O1 C29 C26 117.4(3) . 8_656
O2 C29 Cd1 63.50(14) . .
O1 C29 Cd1 58.86(14) . .
C26 C29 Cd1 172.86(19) 8_656 .
C1 N1 C2 104.6(2) . .
C1 N1 Cd1 125.9(2) . .
C2 N1 Cd1 129.2(2) . .
C1 N2 C3 106.1(2) . .
C1 N2 C4 126.4(2) . .
C3 N2 C4 127.4(2) . .
C19 N3 C20 106.5(2) . .
C19 N3 C15 126.8(3) . .
C20 N3 C15 126.7(3) . .
C19 N4 C21 105.2(3) . .
C19 N4 Cd2 130.5(2) . .
C21 N4 Cd2 123.93(19) . .
C29 O1 Cd1 93.25(17) . .
C29 O2 Cd1 89.00(17) . .
C22 O3 Cd2 90.8(2) . .
C22 O4 Cd2 94.0(2) . .
N1 Cd1 N1 180.00(11) . 5_765
N1 Cd1 O1 90.59(8) . .
N1 Cd1 O1 89.41(8) 5_765 .
N1 Cd1 O1 89.41(8) . 5_765
N1 Cd1 O1 90.59(8) 5_765 5_765
O1 Cd1 O1 180.00(6) . 5_765
N1 Cd1 O2 88.65(9) . 5_765
N1 Cd1 O2 91.35(9) 5_765 5_765
O1 Cd1 O2 124.71(7) . 5_765
O1 Cd1 O2 55.29(7) 5_765 5_765
N1 Cd1 O2 91.35(9) . .
N1 Cd1 O2 88.65(9) 5_765 .
O1 Cd1 O2 55.29(7) . .
O1 Cd1 O2 124.71(7) 5_765 .
O2 Cd1 O2 180.00(12) 5_765 .
N1 Cd1 C29 89.35(9) . .
N1 Cd1 C29 90.65(9) 5_765 .
O1 Cd1 C29 27.89(8) . .
O1 Cd1 C29 152.11(8) 5_765 .
O2 Cd1 C29 152.50(8) 5_765 .
O2 Cd1 C29 27.50(8) . .
N1 Cd1 C29 90.65(9) . 5_765
N1 Cd1 C29 89.35(9) 5_765 5_765
O1 Cd1 C29 152.11(8) . 5_765
O1 Cd1 C29 27.89(8) 5_765 5_765
O2 Cd1 C29 27.50(8) 5_765 5_765
O2 Cd1 C29 152.50(8) . 5_765
C29 Cd1 C29 180.0 . 5_765
N4 Cd2 N4 90.66(13) . 2_554
N4 Cd2 O4 143.58(9) . .
N4 Cd2 O4 98.94(11) 2_554 .
N4 Cd2 O4 98.94(11) . 2_554
N4 Cd2 O4 143.58(9) 2_554 2_554
O4 Cd2 O4 93.88(16) . 2_554
N4 Cd2 O3 89.38(9) . .
N4 Cd2 O3 99.36(11) 2_554 .
O4 Cd2 O3 54.49(9) . .
O4 Cd2 O3 115.69(11) 2_554 .
N4 Cd2 O3 99.36(11) . 2_554
N4 Cd2 O3 89.38(9) 2_554 2_554
O4 Cd2 O3 115.69(11) . 2_554
O4 Cd2 O3 54.49(9) 2_554 2_554
O3 Cd2 O3 167.61(17) . 2_554
N4 Cd2 C22 116.83(10) . .
N4 Cd2 C22 101.49(9) 2_554 .
O4 Cd2 C22 26.83(9) . .
O4 Cd2 C22 105.10(10) 2_554 .
O3 Cd2 C22 27.70(10) . .
O3 Cd2 C22 141.76(13) 2_554 .
N4 Cd2 C22 101.49(9) . 2_554
N4 Cd2 C22 116.83(10) 2_554 2_554
O4 Cd2 C22 105.10(10) . 2_554
O4 Cd2 C22 26.83(9) 2_554 2_554
O3 Cd2 C22 141.76(13) . 2_554
O3 Cd2 C22 27.70(10) 2_554 2_554
C22 Cd2 C22 124.88(16) . 2_554

loop_
_geom_bond_atom_site_label_1
_geom_bond_atom_site_label_2
_geom_bond_distance
_geom_bond_site_symmetry_2
C1 N1 1.318(4) .
C1 N2 1.343(4) .
C1 H1 0.9300 .
C2 C3 1.334(4) .
C2 N1 1.363(4) .
C2 H2 0.9300 .
C3 N2 1.381(4) .
C3 H3 0.9300 .
C4 C5 1.384(4) .
C4 C9 1.387(4) .
C4 N2 1.432(4) .
C5 C6 1.383(4) .
C5 H5 0.9300 .
C6 C7 1.381(4) .
C6 H6 0.9300 .
C7 C8 1.396(4) .
C7 C12 1.476(4) .
C8 C9 1.383(4) .
C8 C10 1.534(4) .
C9 H9 0.9300 .
C10 C11 1.517(4) .
C10 C17 1.522(5) .
C10 C18 1.538(4) .
C11 C16 1.380(4) .
C11 C12 1.399(4) .
C12 C13 1.376(4) .
C13 C14 1.376(4) .
C13 H13 0.9300 .
C14 C15 1.384(4) .
C14 H14 0.9300 .
C15 C16 1.382(4) .
C15 N3 1.438(3) .
C16 H16 0.9300 .
C17 H17A 0.9600 .
C17 H17B 0.9600 .
C17 H17C 0.9600 .
C18 H18A 0.9600 .
C18 H18B 0.9600 .
C18 H18C 0.9600 .
C19 N4 1.316(4) .
C19 N3 1.348(4) .
C19 H19 0.9300 .
C20 C21 1.348(4) .
C20 N3 1.378(4) .
C20 H20 0.9300 .
C21 N4 1.368(4) .
C21 H21 0.9300 .
C22 O4 1.214(4) .
C22 O3 1.247(4) .
C22 C23 1.532(4) .
C22 Cd2 2.682(3) .
C23 C28 1.512(5) .
C23 C24 1.516(6) .
C23 H23 0.9800 .
C24 C25 1.527(5) .
C24 H24A 0.9700 .
C24 H24B 0.9700 .
C25 C26 1.513(5) .
C25 H25A 0.9700 .
C25 H25B 0.9700 .
C26 C29 1.513(4) 8_355
C26 C27 1.526(5) .
C26 H26 0.9800 .
C27 C28 1.525(4) .
C27 H27A 0.9700 .
C27 H27B 0.9700 .
C28 H28A 0.9700 .
C28 H28B 0.9700 .
C29 O2 1.245(4) .
C29 O1 1.263(3) .
C29 C26 1.513(4) 8_656
C29 Cd1 2.696(3) .
N1 Cd1 2.271(3) .
N4 Cd2 2.264(2) .
O1 Cd1 2.3115(19) .
O2 Cd1 2.413(2) .
O3 Cd2 2.357(3) .
O4 Cd2 2.309(3) .
Cd1 N1 2.271(3) 5_765
Cd1 O1 2.3115(19) 5_765
Cd1 O2 2.413(2) 5_765
Cd1 C29 2.696(3) 5_765
Cd2 N4 2.264(2) 2_554
Cd2 O4 2.309(3) 2_554
Cd2 O3 2.357(3) 2_554
Cd2 C22 2.682(3) 2_554

loop_
_geom_torsion_atom_site_label_1
_geom_torsion_atom_site_label_2
_geom_torsion_atom_site_label_3
_geom_torsion_atom_site_label_4
_geom_torsion
_geom_torsion_site_symmetry_1
_geom_torsion_site_symmetry_4
N1 C2 C3 N2 0.0(5) . .
C9 C4 C5 C6 -1.2(5) . .
N2 C4 C5 C6 178.6(3) . .
C4 C5 C6 C7 0.6(5) . .
C5 C6 C7 C8 -0.3(4) . .
C5 C6 C7 C12 178.6(3) . .
C6 C7 C8 C9 0.5(4) . .
C12 C7 C8 C9 -178.7(3) . .
C6 C7 C8 C10 179.6(3) . .
C12 C7 C8 C10 0.4(3) . .
C7 C8 C9 C4 -1.0(5) . .
C10 C8 C9 C4 -179.9(3) . .
C5 C4 C9 C8 1.4(5) . .
N2 C4 C9 C8 -178.4(3) . .
C9 C8 C10 C11 178.2(3) . .
C7 C8 C10 C11 -0.8(3) . .
C9 C8 C10 C17 60.2(4) . .
C7 C8 C10 C17 -118.8(3) . .
C9 C8 C10 C18 -64.7(4) . .
C7 C8 C10 C18 116.3(3) . .
C17 C10 C11 C16 -61.2(4) . .
C8 C10 C11 C16 -178.8(3) . .
C18 C10 C11 C16 64.0(4) . .
C17 C10 C11 C12 118.5(3) . .
C8 C10 C11 C12 0.9(3) . .
C18 C10 C11 C12 -116.3(3) . .
C16 C11 C12 C13 -0.1(5) . .
C10 C11 C12 C13 -179.8(3) . .
C16 C11 C12 C7 179.0(3) . .
C10 C11 C12 C7 -0.7(3) . .
C6 C7 C12 C13 0.1(5) . .
C8 C7 C12 C13 179.1(3) . .
C6 C7 C12 C11 -178.8(3) . .
C8 C7 C12 C11 0.2(3) . .
C11 C12 C13 C14 0.9(4) . .
C7 C12 C13 C14 -177.9(3) . .
C12 C13 C14 C15 -0.5(5) . .
C13 C14 C15 C16 -0.9(5) . .
C13 C14 C15 N3 178.6(3) . .
C12 C11 C16 C15 -1.3(5) . .
C10 C11 C16 C15 178.4(3) . .
C14 C15 C16 C11 1.7(5) . .
N3 C15 C16 C11 -177.7(3) . .
N3 C20 C21 N4 -0.4(4) . .
O4 C22 C23 C28 -0.4(5) . .
O3 C22 C23 C28 180.0(3) . .
Cd2 C22 C23 C28 -95(4) . .
O4 C22 C23 C24 -126.1(4) . .
O3 C22 C23 C24 54.2(4) . .
Cd2 C22 C23 C24 140(4) . .
C28 C23 C24 C25 -53.7(4) . .
C22 C23 C24 C25 73.7(4) . .
C23 C24 C25 C26 56.9(4) . .
C24 C25 C26 C29 177.0(2) . 8_355
C24 C25 C26 C27 -57.3(3) . .
C25 C26 C27 C28 55.7(3) . .
C29 C26 C27 C28 -177.0(3) 8_355 .
C24 C23 C28 C27 52.6(4) . .
C22 C23 C28 C27 -73.3(4) . .
C26 C27 C28 C23 -54.0(4) . .
N2 C1 N1 C2 0.1(4) . .
N2 C1 N1 Cd1 -175.1(2) . .
C3 C2 N1 C1 -0.1(5) . .
C3 C2 N1 Cd1 174.9(3) . .
N1 C1 N2 C3 -0.1(4) . .
N1 C1 N2 C4 178.5(3) . .
C2 C3 N2 C1 0.0(4) . .
C2 C3 N2 C4 -178.5(3) . .
C5 C4 N2 C1 -150.1(3) . .
C9 C4 N2 C1 29.7(5) . .
C5 C4 N2 C3 28.1(5) . .
C9 C4 N2 C3 -152.1(3) . .
N4 C19 N3 C20 0.2(4) . .
N4 C19 N3 C15 178.5(3) . .
C21 C20 N3 C19 0.1(4) . .
C21 C20 N3 C15 -178.2(3) . .
C16 C15 N3 C19 28.1(4) . .
C14 C15 N3 C19 -151.3(3) . .
C16 C15 N3 C20 -153.9(3) . .
C14 C15 N3 C20 26.6(5) . .
N3 C19 N4 C21 -0.4(4) . .
N3 C19 N4 Cd2 171.98(19) . .
C20 C21 N4 C19 0.5(4) . .
C20 C21 N4 Cd2 -172.5(2) . .
O2 C29 O1 Cd1 7.0(3) . .
C26 C29 O1 Cd1 -173.0(2) 8_656 .
O1 C29 O2 Cd1 -6.7(3) . .
C26 C29 O2 Cd1 173.3(2) 8_656 .
O4 C22 O3 Cd2 -4.6(4) . .
C23 C22 O3 Cd2 175.0(2) . .
O3 C22 O4 Cd2 4.7(4) . .
C23 C22 O4 Cd2 -174.9(3) . .
C1 N1 Cd1 N1 -50(45) . 5_765
C2 N1 Cd1 N1 136(45) . 5_765
C1 N1 Cd1 O1 147.4(3) . .
C2 N1 Cd1 O1 -26.6(3) . .
C1 N1 Cd1 O1 -32.6(3) . 5_765
C2 N1 Cd1 O1 153.4(3) . 5_765
C1 N1 Cd1 O2 22.7(3) . 5_765
C2 N1 Cd1 O2 -151.3(3) . 5_765
C1 N1 Cd1 O2 -157.3(3) . .
C2 N1 Cd1 O2 28.7(3) . .
C1 N1 Cd1 C29 175.3(3) . .
C2 N1 Cd1 C29 1.3(3) . .
C1 N1 Cd1 C29 -4.7(3) . 5_765
C2 N1 Cd1 C29 -178.7(3) . 5_765
C29 O1 Cd1 N1 87.50(17) . .
C29 O1 Cd1 N1 -92.50(17) . 5_765
C29 O1 Cd1 O1 41(100) . 5_765
C29 O1 Cd1 O2 176.26(15) . 5_765
C29 O1 Cd1 O2 -3.74(15) . .
C29 O1 Cd1 C29 180.0 . 5_765
C29 O2 Cd1 N1 -85.99(18) . .
C29 O2 Cd1 N1 94.01(18) . 5_765
C29 O2 Cd1 O1 3.79(16) . .
C29 O2 Cd1 O1 -176.21(16) . 5_765
C29 O2 Cd1 O2 -109(100) . 5_765
C29 O2 Cd1 C29 180.0 . 5_765
O2 C29 Cd1 N1 94.18(18) . .
O1 C29 Cd1 N1 -92.49(17) . .
C26 C29 Cd1 N1 -32.0(19) 8_656 .
O2 C29 Cd1 N1 -85.82(18) . 5_765
O1 C29 Cd1 N1 87.51(17) . 5_765
C26 C29 Cd1 N1 148.0(19) 8_656 5_765
O2 C29 Cd1 O1 -173.3(3) . .
C26 C29 Cd1 O1 60.5(19) 8_656 .
O2 C29 Cd1 O1 6.7(3) . 5_765
O1 C29 Cd1 O1 180.0 . 5_765
C26 C29 Cd1 O1 -119.5(19) 8_656 5_765
O2 C29 Cd1 O2 180.000(1) . 5_765
O1 C29 Cd1 O2 -6.7(3) . 5_765
C26 C29 Cd1 O2 54(2) 8_656 5_765
O1 C29 Cd1 O2 173.3(3) . .
C26 C29 Cd1 O2 -126(2) 8_656 .
O2 C29 Cd1 C29 -99(100) . 5_765
O1 C29 Cd1 C29 75(100) . 5_765
C26 C29 Cd1 C29 135(100) 8_656 5_765
C19 N4 Cd2 N4 -109.8(3) . 2_554
C21 N4 Cd2 N4 61.4(2) . 2_554
C19 N4 Cd2 O4 144.1(3) . .
C21 N4 Cd2 O4 -44.7(3) . .
C19 N4 Cd2 O4 35.0(3) . 2_554
C21 N4 Cd2 O4 -153.9(3) . 2_554
C19 N4 Cd2 O3 150.9(3) . .
C21 N4 Cd2 O3 -38.0(3) . .
C19 N4 Cd2 O3 -20.3(3) . 2_554
C21 N4 Cd2 O3 150.9(3) . 2_554
C19 N4 Cd2 C22 147.0(3) . .
C21 N4 Cd2 C22 -41.9(3) . .
C19 N4 Cd2 C22 7.8(3) . 2_554
C21 N4 Cd2 C22 179.0(3) . 2_554
C22 O4 Cd2 N4 5.6(3) . .
C22 O4 Cd2 N4 -97.8(2) . 2_554
C22 O4 Cd2 O4 116.4(3) . 2_554
C22 O4 Cd2 O3 -2.6(2) . .
C22 O4 Cd2 O3 168.6(2) . 2_554
C22 O4 Cd2 C22 141.1(2) . 2_554
C22 O3 Cd2 N4 -172.5(2) . .
C22 O3 Cd2 N4 96.9(2) . 2_554
C22 O3 Cd2 O4 2.6(2) . .
C22 O3 Cd2 O4 -72.9(3) . 2_554
C22 O3 Cd2 O3 -37.4(2) . 2_554
C22 O3 Cd2 C22 -64.6(3) . 2_554
O4 C22 Cd2 N4 -176.2(2) . .
O3 C22 Cd2 N4 8.4(3) . .
C23 C22 Cd2 N4 -79(4) . .
O4 C22 Cd2 N4 87.1(2) . 2_554
O3 C22 Cd2 N4 -88.3(2) . 2_554
C23 C22 Cd2 N4 -176(4) . 2_554
O3 C22 Cd2 O4 -175.4(4) . .
C23 C22 Cd2 O4 97(4) . .
O4 C22 Cd2 O4 -67.8(3) . 2_554
O3 C22 Cd2 O4 116.9(2) . 2_554
C23 C22 Cd2 O4 29(4) . 2_554
O4 C22 Cd2 O3 175.4(4) . .
C23 C22 Cd2 O3 -88(4) . .
O4 C22 Cd2 O3 -16.8(3) . 2_554
O3 C22 Cd2 O3 167.84(19) . 2_554
C23 C22 Cd2 O3 80(4) . 2_554
O4 C22 Cd2 C22 -47.6(2) . 2_554
O3 C22 Cd2 C22 137.1(3) . 2_554
C23 C22 Cd2 C22 49(4) . 2_554
